data_4517060
loop_
_publ_author_name
'Bai, Monalisa'
'Thomas, Sajesh P.'
'Kottokkaran, Ranjith'
'Nayak, Susanta K.'
'Ramamurthy, Praveen C.'
'Guru Row, T. N.'

_publ_section_title
;
 A Donor--Acceptor--Donor Structured Organic Conductor with
 S&#x00B7;&#x00B7;&#x00B7;S Chalcogen Bonding
;
_journal_issue 2
_journal_name_full 'Crystal Growth &amp; Design'
_journal_page_first 459
_journal_paper_doi 10.1021/cg401069y
_journal_volume 14
_journal_year 2014
_chemical_compound_source 'see text'
_chemical_formula_moiety 'C23 H12 O S2'
_chemical_formula_sum 'C23 H12 O S2'
_chemical_formula_weight 368.47
_chemical_melting_point 490
_chemical_name_systematic
;
7,9-di(thiophen-2-yl)-8H-cyclopenta[a]acenaphthylen-8-one 
;
_space_group_IT_number 5
_space_group_name_Hall 'C 2y'
_space_group_name_H-M_alt 'C 1 2 1'
_symmetry_cell_setting monoclinic
_symmetry_Int_Tables_number 5
_symmetry_space_group_name_Hall 'C 2y'
_symmetry_space_group_name_H-M 'C 1 2 1'
_atom_sites_solution_hydrogens geom
_atom_sites_solution_primary direct
_atom_sites_solution_secondary difmap
_cell_angle_alpha 90
_cell_angle_beta 91.359(12)
_cell_angle_gamma 90
_cell_formula_units_Z 4
_cell_length_a 40.457(5)
_cell_length_b 3.9423(6)
_cell_length_c 10.2361(14)
_cell_measurement_reflns_used 478
_cell_measurement_temperature 292(2)
_cell_measurement_theta_max 27.89
_cell_measurement_theta_min 0.97
_cell_volume 1632.1(4)
_computing_cell_refinement 'CrysAlisPro CCD (Oxford Diffraction, 2009)'
_computing_data_collection 'CrysAlisPro CCD (Oxford Diffraction, 2009)'
_computing_data_reduction 'CrysAlisPro RED (Oxford Diffraction, 2009)'
_computing_molecular_graphics 'Ortep-3 (Farrugia, 1997) and CAMERON (Watkin et al., 1993)'
_computing_publication_material 'WinGX (Farrugia, 1999)'
_computing_structure_refinement 'SHELXL97 (Sheldrick, 2008)'
_computing_structure_solution 'SHELXS97  (Sheldrick, 2008)'
_diffrn_ambient_temperature 292(2)
_diffrn_measured_fraction_theta_full 0.997
_diffrn_measured_fraction_theta_max 0.997
_diffrn_measurement_device_type 'Oxford Xcalibur,Eos(Nova) CCD detector'
_diffrn_measurement_method '\w scans'
_diffrn_radiation_monochromator graphite
_diffrn_radiation_probe x-ray
_diffrn_radiation_source 'Enhance (Mo) X-ray Source'
_diffrn_radiation_type MoK\a
_diffrn_radiation_wavelength 0.71073
_diffrn_reflns_av_R_equivalents 0.1502
_diffrn_reflns_av_sigmaI/netI 0.0986
_diffrn_reflns_limit_h_max 48
_diffrn_reflns_limit_h_min -48
_diffrn_reflns_limit_k_max 4
_diffrn_reflns_limit_k_min -4
_diffrn_reflns_limit_l_max 12
_diffrn_reflns_limit_l_min -12
_diffrn_reflns_number 16734
_diffrn_reflns_reduction_process
;
;
_diffrn_reflns_theta_full 26.00
_diffrn_reflns_theta_max 26.00
_diffrn_reflns_theta_min 2.80
_exptl_absorpt_coefficient_mu 0.335
_exptl_absorpt_correction_T_max 0.9609
_exptl_absorpt_correction_T_min 0.9090
_exptl_absorpt_correction_type multi-scan
_exptl_absorpt_process_details 'CrysAlis RED (Oxford Diffraction,2009)'
_exptl_crystal_colour black
_exptl_crystal_density_diffrn 1.499
_exptl_crystal_density_method 'Not Measured'
_exptl_crystal_description Plate
_exptl_crystal_F_000 760
_exptl_crystal_size_max 0.29
_exptl_crystal_size_mid 0.18
_exptl_crystal_size_min 0.12
_refine_diff_density_max 0.397
_refine_diff_density_min -0.433
_refine_diff_density_rms 0.081
_refine_ls_abs_structure_details 'Flack H D (1983), Acta Cryst. A39, 876-881'
_refine_ls_abs_structure_Flack -0.10(18)
_refine_ls_extinction_method none
_refine_ls_goodness_of_fit_ref 1.040
_refine_ls_hydrogen_treatment constr
_refine_ls_matrix_type full
_refine_ls_number_parameters 235
_refine_ls_number_reflns 3194
_refine_ls_number_restraints 1
_refine_ls_restrained_S_all 1.040
_refine_ls_R_factor_all 0.1221
_refine_ls_R_factor_gt 0.0882
_refine_ls_shift/su_max 0.001
_refine_ls_shift/su_mean 0.000
_refine_ls_structure_factor_coef Fsqd
_refine_ls_weighting_details 'calc w=1/[\s^2^(Fo^2^)+(0.1365P)^2^+0.0000P] where P=(Fo^2^+2Fc^2^)/3'
_refine_ls_weighting_scheme calc
_refine_ls_wR_factor_gt 0.2207
_refine_ls_wR_factor_ref 0.2477
_reflns_number_gt 2199
_reflns_number_total 3194
_reflns_threshold_expression >2sigma(I)
_cod_data_source_file cg401069y_si_002.cif
_cod_data_source_block dad
_cod_depositor_comments
;
The following automatic conversions were performed:

data item '_symmetry_cell_setting' value 'Monoclinic' was changed to
'monoclinic' in accordance with the
/home/saulius/struct/COD-crude-data/automatic-downloads/DataCite-retrospective/ACS/depositions/lib/dictionaries/cif_core.dic
dictionary named 'cif_core.dic' version 2.4.2 last updated on
2011-04-26.

Automatic conversion script
Id: cif_fix_values 6909 2019-04-08 15:41:33Z antanas 
;
_cod_original_sg_symbol_H-M 'C 2'
_cod_database_code 4517060

loop_
_symmetry_equiv_pos_site_id
_symmetry_equiv_pos_as_xyz
1 x,y,z
2 -x,y,-z
3 1/2+x,1/2+y,z
4 1/2-x,1/2+y,-z

loop_
_atom_site_label
_atom_site_type_symbol
_atom_site_fract_x
_atom_site_fract_y
_atom_site_fract_z
_atom_site_U_iso_or_equiv
_atom_site_adp_type
_atom_site_occupancy
_atom_site_symmetry_multiplicity
_atom_site_calc_flag
_atom_site_refinement_flags
S1 S 0.71819(4) 0.3485(5) 0.90101(18) 0.0617(6) Uani 1 1 d .
S2 S 0.53703(4) 1.1391(5) 0.90785(19) 0.0673(6) Uani 1 1 d .
O1 O 0.63035(10) 0.8558(15) 0.6690(4) 0.0658(14) Uani 1 1 d .
C3 C 0.60834(13) 0.7436(14) 0.9884(5) 0.0354(13) Uani 1 1 d .
C11 C 0.56162(13) 1.0848(15) 0.6807(5) 0.0392(14) Uani 1 1 d .
H11 H 0.5754 1.0356 0.6117 0.047 Uiso 1 1 calc R
C6 C 0.68692(13) 0.5223(14) 0.8099(5) 0.0393(13) Uani 1 1 d .
C19 C 0.62172(13) 0.5417(14) 1.1920(5) 0.0357(13) Uani 1 1 d .
C10 C 0.56920(14) 1.0139(15) 0.8167(6) 0.0410(14) Uani 1 1 d .
C7 C 0.69628(13) 0.5565(17) 0.6749(6) 0.0465(15) Uani 1 1 d .
H7 H 0.6829 0.6411 0.6074 0.056 Uiso 1 1 calc R
C15 C 0.56762(14) 0.7926(16) 1.1841(5) 0.0426(14) Uani 1 1 d .
H15 H 0.5502 0.8973 1.1392 0.051 Uiso 1 1 calc R
C20 C 0.64990(13) 0.4661(14) 1.1151(5) 0.0376(13) Uani 1 1 d .
C5 C 0.65469(13) 0.6200(15) 0.8665(5) 0.0380(13) Uani 1 1 d .
C2 C 0.59910(13) 0.8588(15) 0.8686(5) 0.0388(13) Uani 1 1 d .
C14 C 0.59614(13) 0.7084(14) 1.1199(5) 0.0370(13) Uani 1 1 d .
C4 C 0.64219(13) 0.5922(14) 0.9865(5) 0.0359(12) Uani 1 1 d .
C18 C 0.61973(15) 0.4625(15) 1.3261(6) 0.0450(15) Uani 1 1 d .
C1 C 0.62849(14) 0.7875(16) 0.7831(5) 0.0402(13) Uani 1 1 d .
C21 C 0.67580(14) 0.2971(16) 1.1779(6) 0.0464(15) Uani 1 1 d .
H21 H 0.6942 0.2332 1.1311 0.056 Uiso 1 1 calc R
C23 C 0.64718(15) 0.2976(17) 1.3835(6) 0.0492(16) Uani 1 1 d .
H23 H 0.6469 0.2389 1.4715 0.059 Uiso 1 1 calc R
C22 C 0.67442(16) 0.2218(18) 1.3116(6) 0.0548(17) Uani 1 1 d .
H22 H 0.6925 0.1176 1.3526 0.066 Uiso 1 1 calc R
C17 C 0.58949(16) 0.5657(17) 1.3875(6) 0.0540(18) Uani 1 1 d .
H17 H 0.5868 0.5255 1.4761 0.065 Uiso 1 1 calc R
C16 C 0.56529(16) 0.7184(18) 1.3179(6) 0.0530(16) Uani 1 1 d .
H16 H 0.5460 0.7781 1.3601 0.064 Uiso 1 1 calc R
C9 C 0.74363(16) 0.321(2) 0.7715(7) 0.0627(19) Uani 1 1 d .
H9 H 0.7650 0.2331 0.7758 0.075 Uiso 1 1 calc R
C8 C 0.72888(17) 0.441(2) 0.6623(8) 0.067(2) Uani 1 1 d .
H8 H 0.7396 0.4480 0.5830 0.081 Uiso 1 1 calc R
C12 C 0.53058(19) 1.238(2) 0.6686(8) 0.075(2) Uani 1 1 d .
H12 H 0.5218 1.3082 0.5883 0.090 Uiso 1 1 calc R
C13 C 0.51468(16) 1.2766(19) 0.7773(8) 0.067(2) Uani 1 1 d .
H13 H 0.4936 1.3688 0.7820 0.080 Uiso 1 1 calc R

loop_
_atom_site_aniso_label
_atom_site_aniso_U_11
_atom_site_aniso_U_22
_atom_site_aniso_U_33
_atom_site_aniso_U_23
_atom_site_aniso_U_13
_atom_site_aniso_U_12
S1 0.0486(10) 0.0658(11) 0.0708(12) 0.0046(9) 0.0028(8) 0.0079(9)
S2 0.0520(10) 0.0834(14) 0.0665(12) 0.0083(10) 0.0010(8) 0.0156(10)
O1 0.053(3) 0.104(4) 0.041(2) 0.022(3) 0.004(2) 0.014(3)
C3 0.031(3) 0.040(3) 0.035(3) 0.000(2) -0.005(2) -0.004(2)
C11 0.039(3) 0.049(4) 0.030(3) 0.006(3) 0.003(2) 0.017(3)
C6 0.035(3) 0.036(3) 0.047(3) -0.004(3) 0.000(2) -0.004(2)
C19 0.036(3) 0.034(3) 0.036(3) 0.007(2) -0.007(2) -0.006(2)
C10 0.037(3) 0.035(3) 0.051(3) 0.000(3) -0.005(3) -0.003(3)
C7 0.027(3) 0.063(4) 0.049(3) 0.000(3) 0.005(2) 0.001(3)
C15 0.044(3) 0.046(4) 0.038(3) -0.002(3) 0.004(2) -0.005(3)
C20 0.036(3) 0.037(3) 0.040(3) 0.005(2) -0.001(2) -0.010(2)
C5 0.030(3) 0.037(3) 0.047(3) -0.001(3) -0.002(2) 0.001(3)
C2 0.036(3) 0.035(3) 0.045(3) 0.003(3) -0.003(2) -0.006(3)
C14 0.040(3) 0.035(3) 0.036(3) -0.002(2) -0.002(2) -0.011(3)
C4 0.035(3) 0.035(3) 0.037(3) -0.002(2) -0.006(2) -0.001(2)
C18 0.052(4) 0.037(3) 0.046(3) 0.002(3) -0.004(3) -0.017(3)
C1 0.045(3) 0.047(3) 0.029(3) 0.005(3) 0.000(2) -0.004(3)
C21 0.037(3) 0.048(4) 0.054(4) 0.004(3) -0.001(3) -0.003(3)
C23 0.059(4) 0.053(4) 0.035(3) 0.011(3) -0.011(3) -0.009(3)
C22 0.055(4) 0.067(5) 0.041(3) 0.014(3) -0.016(3) -0.007(3)
C17 0.071(4) 0.063(5) 0.028(3) 0.001(3) 0.007(3) -0.018(4)
C16 0.046(4) 0.062(4) 0.051(4) -0.007(3) 0.006(3) -0.005(3)
C9 0.043(4) 0.061(4) 0.084(5) -0.013(4) 0.019(4) 0.004(3)
C8 0.058(4) 0.072(5) 0.073(5) -0.011(4) 0.022(4) -0.001(4)
C12 0.077(5) 0.089(6) 0.058(4) 0.023(4) -0.021(4) 0.004(5)
C13 0.035(3) 0.054(4) 0.112(6) 0.014(4) -0.013(4) 0.005(3)

loop_
_atom_type_symbol
_atom_type_description
_atom_type_scat_dispersion_real
_atom_type_scat_dispersion_imag
_atom_type_scat_source
S S 0.1246 0.1234 'International Tables Vol C Tables 4.2.6.8 and 6.1.1.4'
O O 0.0106 0.0060 'International Tables Vol C Tables 4.2.6.8 and 6.1.1.4'
H H 0.0000 0.0000 'International Tables Vol C Tables 4.2.6.8 and 6.1.1.4'
C C 0.0033 0.0016 'International Tables Vol C Tables 4.2.6.8 and 6.1.1.4'

loop_
_geom_angle_atom_site_label_1
_geom_angle_atom_site_label_2
_geom_angle_atom_site_label_3
_geom_angle
C6 S1 C9 93.1(3)
C13 S2 C10 93.6(3)
C2 C3 C14 141.3(6)
C2 C3 C4 110.8(5)
C14 C3 C4 107.8(4)
C12 C11 C10 109.8(5)
C7 C6 C5 126.7(5)
C7 C6 S1 110.7(4)
C5 C6 S1 122.5(4)
C18 C19 C14 123.4(5)
C18 C19 C20 123.5(5)
C14 C19 C20 113.0(5)
C2 C10 C11 126.3(5)
C2 C10 S2 124.7(4)
C11 C10 S2 109.0(4)
C8 C7 C6 109.0(6)
C14 C15 C16 119.3(6)
C21 C20 C19 116.6(5)
C21 C20 C4 137.5(5)
C19 C20 C4 105.9(5)
C4 C5 C6 133.3(5)
C4 C5 C1 106.3(5)
C6 C5 C1 120.4(5)
C3 C2 C10 133.4(5)
C3 C2 C1 104.9(5)
C10 C2 C1 121.7(5)
C15 C14 C19 118.1(5)
C15 C14 C3 136.4(5)
C19 C14 C3 105.5(5)
C5 C4 C20 142.1(5)
C5 C4 C3 110.2(4)
C20 C4 C3 107.8(5)
C23 C18 C19 116.5(5)
C23 C18 C17 128.1(5)
C19 C18 C17 115.4(6)
O1 C1 C5 126.3(5)
O1 C1 C2 125.9(5)
C5 C1 C2 107.8(4)
C20 C21 C22 120.4(6)
C22 C23 C18 120.9(5)
C23 C22 C21 121.9(6)
C16 C17 C18 120.7(5)
C17 C16 C15 123.1(6)
C8 C9 S1 111.2(5)
C9 C8 C7 116.0(7)
C13 C12 C11 115.7(6)
C12 C13 S2 111.8(5)

loop_
_geom_bond_atom_site_label_1
_geom_bond_atom_site_label_2
_geom_bond_distance
S1 C6 1.698(6)
S1 C9 1.701(7)
S2 C13 1.685(7)
S2 C10 1.693(6)
O1 C1 1.204(6)
C3 C2 1.352(7)
C3 C14 1.451(7)
C3 C4 1.495(7)
C11 C12 1.396(9)
C11 C10 1.446(8)
C6 C7 1.448(8)
C6 C5 1.490(7)
C19 C18 1.412(7)
C19 C14 1.418(8)
C19 C20 1.432(7)
C10 C2 1.445(7)
C7 C8 1.404(9)
C15 C14 1.382(8)
C15 C16 1.406(8)
C20 C21 1.387(8)
C20 C4 1.435(7)
C5 C4 1.344(8)
C5 C1 1.498(8)
C2 C1 1.519(8)
C18 C23 1.404(8)
C18 C17 1.447(8)
C21 C22 1.402(8)
C23 C22 1.373(9)
C17 C16 1.340(9)
C9 C8 1.342(10)
C12 C13 1.308(10)
